data_1530090
loop_
_publ_author_name
'Hidaka, M.'
'Hosogi, S.'

_publ_section_title
;
 The crystal structure of K Cd F3
;
_journal_name_full 'Journal de Physique (Paris)'
_journal_page_first 1227
_journal_page_last 1232
_journal_volume 43
_journal_year 1982
_chemical_formula_sum 'Cd F3 K'
_chemical_name_systematic 'K (Cd F3)'
_space_group_IT_number 62
_symmetry_space_group_name_Hall '-P 2c 2ab'
_symmetry_space_group_name_H-M 'P b n m'
_cell_angle_alpha 90
_cell_angle_beta 90
_cell_angle_gamma 90
_cell_formula_units_Z 4
_cell_length_a 6.103
_cell_length_b 6.103
_cell_length_c 8.66
_cell_volume 322.556
_citation_journal_id_ASTM JOPQAG
_cod_data_source_file Hidaka_JOPQAG_1982_902.cif
_cod_data_source_block Cd1F3K1
_cod_original_cell_volume 322.5556
_cod_original_sg_symbol_Hall '-P 2ac 2n (z,x,y)'
_cod_original_formula_sum 'Cd1 F3 K1'
_cod_database_code 1530090

loop_
_symmetry_equiv_pos_as_xyz
x,y,z
x+1/2,-y+1/2,-z
-x+1/2,y+1/2,-z+1/2
-x,-y,z+1/2
-x,-y,-z
-x-1/2,y-1/2,z
x-1/2,-y-1/2,z-1/2
x,y,-z-1/2

loop_
_atom_site_label
_atom_site_type_symbol
_atom_site_fract_x
_atom_site_fract_y
_atom_site_fract_z
_atom_site_occupancy
_atom_site_U_iso_or_equiv
F1 F-1 0.0663 0.4824 0.25 1 0.0
F2 F-1 -0.2889 0.2885 0.0268 1 0.0
K1 K+1 -0.0091 0.0276 0.25 1 0.0
Cd1 Cd+2 0.5 0 0 1 0.0
